data_7712690
loop_
_publ_author_name
'Zhang, Yatong'
'Wang, Ai'
'Feng, Sisi'
'Yuan, Caixia'
'Lu, Liping'

_publ_section_title
;
 Syntheses and fluorescence properties of lanthanide isostructural
 complexes derived from aspartic acid.
;
_journal_name_full 'Dalton transactions (Cambridge, England : 2003)'
_journal_paper_doi 10.1039/d3dt00377a
_journal_year 2023
_chemical_formula_moiety 'C12 H13 Ce N O7, Cl'
_chemical_formula_sum 'C12 H13 Ce Cl N O7'
_chemical_formula_weight 458.80
_space_group_crystal_system monoclinic
_space_group_IT_number 14
_space_group_name_Hall '-P 2ybc'
_space_group_name_H-M_alt 'P 1 21/c 1'
_atom_sites_solution_hydrogens mixed
_audit_creation_method SHELXL-2014/7
_audit_update_record
;
2023-01-17 deposited with the CCDC.	2023-03-15 downloaded from the CCDC.
;
_cell_angle_alpha 90
_cell_angle_beta 95.411(8)
_cell_angle_gamma 90
_cell_formula_units_Z 4
_cell_length_a 14.424(5)
_cell_length_b 12.494(4)
_cell_length_c 8.027(3)
_cell_measurement_reflns_used 5325
_cell_measurement_temperature 298(2)
_cell_measurement_theta_max 28.34
_cell_measurement_theta_min 2.85
_cell_volume 1440.1(9)
_computing_cell_refinement 'Bruker SAINT'
_computing_data_collection 'Bruker APEX2'
_computing_data_reduction 'Bruker SAINT'
_computing_molecular_graphics 'Bruker SHELXTL'
_computing_publication_material 'Bruker SHELXTL'
_computing_structure_refinement 'SHELXL-2014 (Sheldrick 2014)'
_computing_structure_solution 'SHELXS-97 (Sheldrick 2008)'
_diffrn_ambient_temperature 298(2)
_diffrn_measured_fraction_theta_full 0.983
_diffrn_measured_fraction_theta_max 0.981
_diffrn_measurement_device_type 'Bruker APEX-II CCD'
_diffrn_measurement_method '\f and \w scans'
_diffrn_radiation_type MoK\a
_diffrn_radiation_wavelength 0.71073
_diffrn_reflns_av_R_equivalents 0.0486
_diffrn_reflns_av_unetI/netI 0.0488
_diffrn_reflns_Laue_measured_fraction_full 0.983
_diffrn_reflns_Laue_measured_fraction_max 0.981
_diffrn_reflns_limit_h_max 19
_diffrn_reflns_limit_h_min -19
_diffrn_reflns_limit_k_max 16
_diffrn_reflns_limit_k_min -16
_diffrn_reflns_limit_l_max 6
_diffrn_reflns_limit_l_min -10
_diffrn_reflns_number 11803
_diffrn_reflns_point_group_measured_fraction_full 0.983
_diffrn_reflns_point_group_measured_fraction_max 0.981
_diffrn_reflns_theta_full 25.242
_diffrn_reflns_theta_max 28.446
_diffrn_reflns_theta_min 2.837
_diffrn_source 'Incoatec microsource'
_exptl_absorpt_coefficient_mu 3.381
_exptl_absorpt_correction_T_max 0.7457
_exptl_absorpt_correction_T_min 0.4819
_exptl_absorpt_correction_type multi-scan
_exptl_absorpt_process_details SADABS
_exptl_crystal_colour colorless
_exptl_crystal_density_diffrn 2.116
_exptl_crystal_description block
_exptl_crystal_F_000 892
_exptl_crystal_size_max 0.300
_exptl_crystal_size_mid 0.280
_exptl_crystal_size_min 0.150
_refine_diff_density_max 1.042
_refine_diff_density_min -0.819
_refine_diff_density_rms 0.137
_refine_ls_extinction_method none
_refine_ls_goodness_of_fit_ref 1.023
_refine_ls_hydrogen_treatment constr
_refine_ls_matrix_type full
_refine_ls_number_parameters 199
_refine_ls_number_reflns 3572
_refine_ls_number_restraints 0
_refine_ls_restrained_S_all 1.023
_refine_ls_R_factor_all 0.0465
_refine_ls_R_factor_gt 0.0351
_refine_ls_shift/su_max 0.001
_refine_ls_shift/su_mean 0.000
_refine_ls_structure_factor_coef Fsqd
_refine_ls_weighting_details 'w=1/[\s^2^(Fo^2^)+(0.0245P)^2^+5.0837P] where P=(Fo^2^+2Fc^2^)/3'
_refine_ls_weighting_scheme calc
_refine_ls_wR_factor_gt 0.0832
_refine_ls_wR_factor_ref 0.0894
_reflns_Friedel_coverage 0.000
_reflns_number_gt 2941
_reflns_number_total 3572
_reflns_threshold_expression 'I > 2\s(I)'
_cod_data_source_file d3dt00377a2.cif
_cod_data_source_block ZYT_14
_cod_original_sg_symbol_H-M 'P 21/c'
_cod_database_code 7712690
_shelx_shelxl_version_number 2014/7
_shelx_space_group_comment
;
The symmetry employed for this shelxl refinement is uniquely defined
by the following loop, which should always be used as a source of
symmetry information in preference to the above space-group names.
They are only intended as comments.
;
_shelx_estimated_absorpt_t_min 0.430
_shelx_estimated_absorpt_t_max 0.631

loop_
_space_group_symop_operation_xyz
'x, y, z'
'-x, y+1/2, -z+1/2'
'-x, -y, -z'
'x, -y-1/2, z-1/2'

loop_
_atom_site_label
_atom_site_type_symbol
_atom_site_fract_x
_atom_site_fract_y
_atom_site_fract_z
_atom_site_U_iso_or_equiv
_atom_site_adp_type
_atom_site_occupancy
_atom_site_site_symmetry_order
_atom_site_calc_flag
_atom_site_refinement_flags_posn
_atom_site_refinement_flags_adp
_atom_site_refinement_flags_occupancy
_atom_site_disorder_assembly
_atom_site_disorder_group
Ce1 Ce 0.13971(2) 0.70105(2) 0.86550(3) 0.02495(8) Uani 1 1 d . . . . .
O1 O 0.1636(3) 0.5590(3) 0.6631(5) 0.0472(10) Uani 1 1 d . . . . .
O2 O 0.1410(3) 0.5955(3) 0.3916(5) 0.0458(9) Uani 1 1 d . . . . .
O3 O 0.0242(3) 0.3637(4) 0.2483(5) 0.0534(11) Uani 1 1 d . . . . .
O4 O -0.0388(2) 0.2492(3) 0.4108(4) 0.0339(7) Uani 1 1 d . . . . .
O5 O 0.7535(2) 0.2746(3) 0.8388(5) 0.0371(8) Uani 1 1 d . . . . .
O6 O 0.7090(2) 0.3800(3) 1.0344(5) 0.0381(8) Uani 1 1 d . . . . .
O7 O 0.1062(3) 0.5309(3) 1.0172(5) 0.0460(9) Uani 1 1 d . . . . .
H7A H 0.1218 0.4808 0.9584 0.069 Uiso 1 1 d R U . . .
H7B H 0.0914 0.5054 1.1067 0.069 Uiso 1 1 d R U . . .
C1 C 0.1577(3) 0.5345(4) 0.5136(6) 0.0282(9) Uani 1 1 d . . . . .
C2 C 0.1733(3) 0.4151(4) 0.4776(7) 0.0311(10) Uani 1 1 d . . . . .
H2 H 0.1791 0.4055 0.3579 0.037 Uiso 1 1 calc R U . . .
C3 C 0.0952(3) 0.3442(4) 0.5293(7) 0.0353(10) Uani 1 1 d . . . . .
H3A H 0.1217 0.2781 0.5757 0.042 Uiso 1 1 calc R U . . .
H3B H 0.0648 0.3801 0.6166 0.042 Uiso 1 1 calc R U . . .
C4 C 0.0235(3) 0.3181(4) 0.3867(7) 0.0347(11) Uani 1 1 d . . . . .
C5 C 0.3446(3) 0.4349(5) 0.5113(8) 0.0453(13) Uani 1 1 d . . . . .
H5A H 0.3363 0.5119 0.5132 0.054 Uiso 1 1 calc R U . . .
H5B H 0.3489 0.4136 0.3961 0.054 Uiso 1 1 calc R U . . .
C6 C 0.4340(3) 0.4064(4) 0.6139(7) 0.0345(10) Uani 1 1 d . . . . .
C7 C 0.4714(4) 0.4749(4) 0.7383(8) 0.0410(12) Uani 1 1 d . . . . .
H7 H 0.4393 0.5370 0.7616 0.049 Uiso 1 1 calc R U . . .
C8 C 0.5556(3) 0.4524(4) 0.8284(7) 0.0376(11) Uani 1 1 d . . . . .
H8 H 0.5797 0.4986 0.9124 0.045 Uiso 1 1 calc R U . . .
C9 C 0.6037(3) 0.3606(4) 0.7927(6) 0.0312(10) Uani 1 1 d . . . . .
C10 C 0.5665(3) 0.2908(4) 0.6709(7) 0.0370(11) Uani 1 1 d . . . . .
H10 H 0.5986 0.2287 0.6484 0.044 Uiso 1 1 calc R U . . .
C11 C 0.4812(4) 0.3131(4) 0.5816(8) 0.0420(12) Uani 1 1 d . . . . .
H11 H 0.4559 0.2655 0.5005 0.050 Uiso 1 1 calc R U . . .
C12 C 0.6948(3) 0.3371(4) 0.8934(6) 0.0290(9) Uani 1 1 d . . . . .
N1 N 0.2621(3) 0.3825(3) 0.5743(5) 0.0309(8) Uani 1 1 d . . . . .
H1A H 0.2597 0.3995 0.6815 0.037 Uiso 1 1 calc R U . . .
H1B H 0.2684 0.3118 0.5678 0.037 Uiso 1 1 calc R U . . .
Cl1 Cl 0.26277(12) 0.14545(12) 0.4772(2) 0.0577(4) Uani 1 1 d . . . . .

loop_
_atom_site_aniso_label
_atom_site_aniso_U_11
_atom_site_aniso_U_22
_atom_site_aniso_U_33
_atom_site_aniso_U_23
_atom_site_aniso_U_13
_atom_site_aniso_U_12
Ce1 0.02595(13) 0.02805(13) 0.02044(12) -0.00118(10) 0.00003(9) -0.00092(10)
O1 0.070(3) 0.036(2) 0.033(2) -0.0067(16) -0.0041(19) 0.0110(18)
O2 0.067(3) 0.0284(17) 0.042(2) 0.0062(16) 0.008(2) 0.0089(17)
O3 0.042(2) 0.079(3) 0.037(2) 0.012(2) -0.0047(18) -0.023(2)
O4 0.0296(16) 0.0378(18) 0.0336(18) 0.0002(15) -0.0004(14) -0.0048(14)
O5 0.0265(16) 0.044(2) 0.041(2) -0.0012(16) 0.0014(15) 0.0065(14)
O6 0.0326(17) 0.046(2) 0.0343(19) -0.0008(16) -0.0037(15) 0.0056(15)
O7 0.061(2) 0.0327(19) 0.045(2) 0.0150(17) 0.0080(19) -0.0046(17)
C1 0.025(2) 0.025(2) 0.034(2) -0.0033(18) 0.0009(18) 0.0006(16)
C2 0.029(2) 0.024(2) 0.038(3) -0.0035(19) -0.0058(19) 0.0034(17)
C3 0.034(2) 0.037(2) 0.035(3) 0.002(2) -0.001(2) -0.003(2)
C4 0.026(2) 0.042(3) 0.036(3) -0.004(2) 0.0031(19) -0.0019(19)
C5 0.025(2) 0.058(3) 0.052(3) 0.014(3) -0.002(2) 0.001(2)
C6 0.022(2) 0.042(3) 0.039(3) 0.008(2) 0.0036(19) 0.0044(19)
C7 0.033(2) 0.038(3) 0.052(3) -0.002(2) -0.001(2) 0.012(2)
C8 0.032(2) 0.041(3) 0.039(3) -0.008(2) 0.001(2) 0.007(2)
C9 0.027(2) 0.037(2) 0.030(2) 0.006(2) 0.0039(18) 0.0029(18)
C10 0.026(2) 0.044(3) 0.040(3) -0.007(2) 0.000(2) 0.009(2)
C11 0.033(3) 0.047(3) 0.045(3) -0.009(2) -0.003(2) 0.002(2)
C12 0.023(2) 0.032(2) 0.032(2) 0.0051(19) 0.0046(18) 0.0002(17)
N1 0.0291(19) 0.0276(19) 0.034(2) 0.0016(16) -0.0042(16) -0.0006(15)
Cl1 0.0703(10) 0.0348(7) 0.0680(11) -0.0111(7) 0.0066(8) -0.0009(7)

loop_
_atom_type_symbol
_atom_type_description
_atom_type_scat_dispersion_real
_atom_type_scat_dispersion_imag
_atom_type_scat_source
C C 0.0033 0.0016 'International Tables Vol C Tables 4.2.6.8 and 6.1.1.4'
H H 0.0000 0.0000 'International Tables Vol C Tables 4.2.6.8 and 6.1.1.4'
N N 0.0061 0.0033 'International Tables Vol C Tables 4.2.6.8 and 6.1.1.4'
O O 0.0106 0.0060 'International Tables Vol C Tables 4.2.6.8 and 6.1.1.4'
Cl Cl 0.1484 0.1585 'International Tables Vol C Tables 4.2.6.8 and 6.1.1.4'
Ce Ce -0.2486 2.6331 'International Tables Vol C Tables 4.2.6.8 and 6.1.1.4'

loop_
_geom_angle_atom_site_label_1
_geom_angle_atom_site_label_2
_geom_angle_atom_site_label_3
_geom_angle
_geom_angle_site_symmetry_1
_geom_angle_site_symmetry_3
_geom_angle_publ_flag
O1 Ce1 O6 75.15(13) . 3_667 ?
O1 Ce1 O4 141.36(13) . 2_556 ?
O6 Ce1 O4 115.02(12) 3_667 2_556 ?
O1 Ce1 O7 75.82(14) . . ?
O6 Ce1 O7 72.58(13) 3_667 . ?
O4 Ce1 O7 72.74(13) 2_556 . ?
O1 Ce1 O5 72.58(13) . 2_656 ?
O6 Ce1 O5 77.67(12) 3_667 2_656 ?
O4 Ce1 O5 144.50(12) 2_556 2_656 ?
O7 Ce1 O5 141.00(13) . 2_656 ?
O1 Ce1 O2 140.83(13) . 4_576 ?
O6 Ce1 O2 112.50(13) 3_667 4_576 ?
O4 Ce1 O2 72.56(12) 2_556 4_576 ?
O7 Ce1 O2 143.28(13) . 4_576 ?
O5 Ce1 O2 71.99(12) 2_656 4_576 ?
O1 Ce1 O3 73.75(15) . 3_566 ?
O6 Ce1 O3 137.52(14) 3_667 3_566 ?
O4 Ce1 O3 75.69(13) 2_556 3_566 ?
O7 Ce1 O3 72.27(13) . 3_566 ?
O5 Ce1 O3 118.56(12) 2_656 3_566 ?
O2 Ce1 O3 109.91(14) 4_576 3_566 ?
O1 Ce1 O4 73.22(12) . 3_566 ?
O6 Ce1 O4 141.12(11) 3_667 3_566 ?
O4 Ce1 O4 103.80(11) 2_556 3_566 ?
O7 Ce1 O4 119.65(12) . 3_566 ?
O5 Ce1 O4 71.75(11) 2_656 3_566 ?
O2 Ce1 O4 80.30(12) 4_576 3_566 ?
O3 Ce1 O4 49.91(12) 3_566 3_566 ?
O1 Ce1 O5 123.74(12) . 3_667 ?
O6 Ce1 O5 49.64(11) 3_667 3_667 ?
O4 Ce1 O5 70.44(11) 2_556 3_667 ?
O7 Ce1 O5 77.97(12) . 3_667 ?
O5 Ce1 O5 101.30(11) 2_656 3_667 ?
O2 Ce1 O5 79.50(12) 4_576 3_667 ?
O3 Ce1 O5 140.10(12) 3_566 3_667 ?
O4 Ce1 O5 159.79(11) 3_566 3_667 ?
O1 Ce1 C4 69.00(14) . 3_566 ?
O6 Ce1 C4 143.98(13) 3_667 3_566 ?
O4 Ce1 C4 91.81(13) 2_556 3_566 ?
O7 Ce1 C4 94.92(14) . 3_566 ?
O5 Ce1 C4 94.55(13) 2_656 3_566 ?
O2 Ce1 C4 97.78(14) 4_576 3_566 ?
O3 Ce1 C4 24.82(13) 3_566 3_566 ?
O4 Ce1 C4 25.36(12) 3_566 3_566 ?
O5 Ce1 C4 162.09(13) 3_667 3_566 ?
O1 Ce1 C12 99.28(14) . 3_667 ?
O6 Ce1 C12 24.52(12) 3_667 3_667 ?
O4 Ce1 C12 93.29(12) 2_556 3_667 ?
O7 Ce1 C12 74.25(13) . 3_667 ?
O5 Ce1 C12 88.83(12) 2_656 3_667 ?
O2 Ce1 C12 96.16(13) 4_576 3_667 ?
O3 Ce1 C12 146.50(13) 3_566 3_667 ?
O4 Ce1 C12 160.45(12) 3_566 3_667 ?
O5 Ce1 C12 25.13(12) 3_667 3_667 ?
C4 Ce1 C12 166.02(14) 3_566 3_667 ?
C1 O1 Ce1 145.4(3) . . ?
C1 O2 Ce1 132.3(3) . 4_575 ?
C4 O3 Ce1 95.0(3) . 3_566 ?
C4 O4 Ce1 138.0(3) . 2_546 ?
C4 O4 Ce1 93.1(3) . 3_566 ?
Ce1 O4 Ce1 110.71(12) 2_546 3_566 ?
C12 O5 Ce1 157.1(3) . 2_646 ?
C12 O5 Ce1 88.4(3) . 3_667 ?
Ce1 O5 Ce1 106.10(12) 2_646 3_667 ?
C12 O6 Ce1 100.6(3) . 3_667 ?
Ce1 O7 H7A 106.7 . . ?
Ce1 O7 H7B 144.8 . . ?
H7A O7 H7B 107.9 . . ?
O1 C1 O2 127.1(4) . . ?
O1 C1 C2 115.2(4) . . ?
O2 C1 C2 117.8(4) . . ?
N1 C2 C3 108.7(4) . . ?
N1 C2 C1 107.5(4) . . ?
C3 C2 C1 112.8(4) . . ?
N1 C2 H2 109.2 . . ?
C3 C2 H2 109.2 . . ?
C1 C2 H2 109.2 . . ?
C4 C3 C2 113.1(4) . . ?
C4 C3 H3A 109.0 . . ?
C2 C3 H3A 109.0 . . ?
C4 C3 H3B 109.0 . . ?
C2 C3 H3B 109.0 . . ?
H3A C3 H3B 107.8 . . ?
O3 C4 O4 120.6(5) . . ?
O3 C4 C3 121.0(4) . . ?
O4 C4 C3 118.4(5) . . ?
O3 C4 Ce1 60.1(3) . 3_566 ?
O4 C4 Ce1 61.5(3) . 3_566 ?
C3 C4 Ce1 168.9(4) . 3_566 ?
N1 C5 C6 112.4(4) . . ?
N1 C5 H5A 109.1 . . ?
C6 C5 H5A 109.1 . . ?
N1 C5 H5B 109.1 . . ?
C6 C5 H5B 109.1 . . ?
H5A C5 H5B 107.9 . . ?
C11 C6 C7 119.4(5) . . ?
C11 C6 C5 120.5(5) . . ?
C7 C6 C5 120.1(5) . . ?
C8 C7 C6 120.9(5) . . ?
C8 C7 H7 119.5 . . ?
C6 C7 H7 119.5 . . ?
C7 C8 C9 119.5(5) . . ?
C7 C8 H8 120.2 . . ?
C9 C8 H8 120.2 . . ?
C10 C9 C8 120.1(5) . . ?
C10 C9 C12 121.2(4) . . ?
C8 C9 C12 118.7(5) . . ?
C9 C10 C11 120.2(5) . . ?
C9 C10 H10 119.9 . . ?
C11 C10 H10 119.9 . . ?
C6 C11 C10 119.8(5) . . ?
C6 C11 H11 120.1 . . ?
C10 C11 H11 120.1 . . ?
O6 C12 O5 121.4(4) . . ?
O6 C12 C9 117.5(4) . . ?
O5 C12 C9 121.1(5) . . ?
O6 C12 Ce1 54.9(2) . 3_667 ?
O5 C12 Ce1 66.5(3) . 3_667 ?
C9 C12 Ce1 171.7(3) . 3_667 ?
C5 N1 C2 112.2(4) . . ?
C5 N1 H1A 109.2 . . ?
C2 N1 H1A 109.2 . . ?
C5 N1 H1B 109.2 . . ?
C2 N1 H1B 109.2 . . ?
H1A N1 H1B 107.9 . . ?

loop_
_geom_bond_atom_site_label_1
_geom_bond_atom_site_label_2
_geom_bond_distance
_geom_bond_site_symmetry_2
_geom_bond_publ_flag
Ce1 O1 2.452(4) . ?
Ce1 O6 2.470(3) 3_667 ?
Ce1 O4 2.489(3) 2_556 ?
Ce1 O7 2.520(3) . ?
Ce1 O5 2.526(4) 2_656 ?
Ce1 O2 2.550(4) 4_576 ?
Ce1 O3 2.582(4) 3_566 ?
Ce1 O4 2.611(4) 3_566 ?
Ce1 O5 2.722(4) 3_667 ?
Ce1 C4 2.966(5) 3_566 ?
Ce1 C12 2.967(5) 3_667 ?
O1 C1 1.234(6) . ?
O2 C1 1.247(6) . ?
O2 Ce1 2.550(4) 4_575 ?
O3 C4 1.250(6) . ?
O3 Ce1 2.582(4) 3_566 ?
O4 C4 1.273(6) . ?
O4 Ce1 2.489(3) 2_546 ?
O4 Ce1 2.610(4) 3_566 ?
O5 C12 1.261(6) . ?
O5 Ce1 2.526(4) 2_646 ?
O5 Ce1 2.722(4) 3_667 ?
O6 C12 1.252(6) . ?
O6 Ce1 2.470(3) 3_667 ?
O7 H7A 0.8280 . ?
O7 H7B 0.8313 . ?
C1 C2 1.540(6) . ?
C2 N1 1.490(6) . ?
C2 C3 1.522(7) . ?
C2 H2 0.9800 . ?
C3 C4 1.504(7) . ?
C3 H3A 0.9700 . ?
C3 H3B 0.9700 . ?
C4 Ce1 2.966(5) 3_566 ?
C5 N1 1.488(6) . ?
C5 C6 1.506(7) . ?
C5 H5A 0.9700 . ?
C5 H5B 0.9700 . ?
C6 C11 1.386(7) . ?
C6 C7 1.386(8) . ?
C7 C8 1.383(7) . ?
C7 H7 0.9300 . ?
C8 C9 1.385(7) . ?
C8 H8 0.9300 . ?
C9 C10 1.380(7) . ?
C9 C12 1.505(6) . ?
C10 C11 1.393(7) . ?
C10 H10 0.9300 . ?
C11 H11 0.9300 . ?
C12 Ce1 2.967(5) 3_667 ?
N1 H1A 0.8900 . ?
N1 H1B 0.8900 . ?

loop_
_geom_hbond_atom_site_label_D
_geom_hbond_atom_site_label_H
_geom_hbond_atom_site_label_A
_geom_hbond_distance_DH
_geom_hbond_distance_HA
_geom_hbond_distance_DA
_geom_hbond_angle_DHA
_geom_hbond_site_symmetry_A
N1 H1A Cl1 0.89 2.44 3.252(5) 152.6 4_566
N1 H1B Cl1 0.89 2.20 3.063(4) 162.9 .
O7 H7A Cl1 0.83 2.57 3.193(4) 133.4 4_566
O7 H7B O2 0.83 2.59 3.106(6) 121.6 1_556
O7 H7B O3 0.83 2.36 3.101(5) 148.6 1_556

loop_
_geom_torsion_atom_site_label_1
_geom_torsion_atom_site_label_2
_geom_torsion_atom_site_label_3
_geom_torsion_atom_site_label_4
_geom_torsion
_geom_torsion_site_symmetry_1
_geom_torsion_site_symmetry_2
_geom_torsion_site_symmetry_3
_geom_torsion_site_symmetry_4
_geom_torsion_publ_flag
Ce1 O1 C1 O2 9.4(10) . . . . ?
Ce1 O1 C1 C2 -170.9(4) . . . . ?
Ce1 O2 C1 O1 13.1(8) 4_575 . . . ?
Ce1 O2 C1 C2 -166.6(3) 4_575 . . . ?
O1 C1 C2 N1 -50.9(6) . . . . ?
O2 C1 C2 N1 128.8(5) . . . . ?
O1 C1 C2 C3 69.0(6) . . . . ?
O2 C1 C2 C3 -111.3(5) . . . . ?
N1 C2 C3 C4 -144.1(4) . . . . ?
C1 C2 C3 C4 96.7(5) . . . . ?
Ce1 O3 C4 O4 12.0(5) 3_566 . . . ?
Ce1 O3 C4 C3 -167.1(4) 3_566 . . . ?
Ce1 O4 C4 O3 -137.9(5) 2_546 . . . ?
Ce1 O4 C4 O3 -11.8(5) 3_566 . . . ?
Ce1 O4 C4 C3 41.2(7) 2_546 . . . ?
Ce1 O4 C4 C3 167.3(4) 3_566 . . . ?
Ce1 O4 C4 Ce1 -126.1(4) 2_546 . . 3_566 ?
C2 C3 C4 O3 -9.2(7) . . . . ?
C2 C3 C4 O4 171.7(4) . . . . ?
C2 C3 C4 Ce1 -101.7(18) . . . 3_566 ?
N1 C5 C6 C11 84.4(7) . . . . ?
N1 C5 C6 C7 -97.5(6) . . . . ?
C11 C6 C7 C8 1.1(9) . . . . ?
C5 C6 C7 C8 -177.0(5) . . . . ?
C6 C7 C8 C9 0.6(9) . . . . ?
C7 C8 C9 C10 -1.7(8) . . . . ?
C7 C8 C9 C12 -179.4(5) . . . . ?
C8 C9 C10 C11 1.0(8) . . . . ?
C12 C9 C10 C11 178.7(5) . . . . ?
C7 C6 C11 C10 -1.8(8) . . . . ?
C5 C6 C11 C10 176.3(5) . . . . ?
C9 C10 C11 C6 0.8(9) . . . . ?
Ce1 O6 C12 O5 -2.4(5) 3_667 . . . ?
Ce1 O6 C12 C9 176.1(3) 3_667 . . . ?
Ce1 O5 C12 O6 -128.1(7) 2_646 . . . ?
Ce1 O5 C12 O6 2.2(5) 3_667 . . . ?
Ce1 O5 C12 C9 53.5(10) 2_646 . . . ?
Ce1 O5 C12 C9 -176.3(4) 3_667 . . . ?
Ce1 O5 C12 Ce1 -130.3(8) 2_646 . . 3_667 ?
C10 C9 C12 O6 -155.7(5) . . . . ?
C8 C9 C12 O6 22.0(7) . . . . ?
C10 C9 C12 O5 22.8(7) . . . . ?
C8 C9 C12 O5 -159.5(5) . . . . ?
C6 C5 N1 C2 177.2(4) . . . . ?
C3 C2 N1 C5 170.3(4) . . . . ?
C1 C2 N1 C5 -67.3(5) . . . . ?
